data_2018390
loop_
_publ_author_name
'Gerhardt, Valeska'
'Tutughamiarso, Maya'
'Bolte, Michael'

_publ_section_title
;
 Conformational studies of hydantoin-5-acetic acid and orotic acid
;
_journal_coeditor_code SK3419
_journal_issue 2
_journal_name_full 'Acta Crystallographica Section C'
_journal_page_first o92
_journal_page_last o98
_journal_paper_doi 10.1107/S0108270112001151
_journal_volume 68
_journal_year 2012
_chemical_formula_iupac '3C2 H8 N + , 3C5 H3 N2 O4 - , C5 H4 N2 O4'
_chemical_formula_moiety '3(C2 H8 N +), 3(C5 H3 N2 O4 -), C5 H4 N2 O4'
_chemical_formula_sum 'C26 H37 N11 O16'
_chemical_formula_weight 759.67
_chemical_name_common
;
dimethylammonium orotate--orotic acid (3/1)
;
_chemical_name_systematic
;
tris(dimethylammonium)
tris(2,6-dioxo-1,2,3,6-tetrahydropyrimidine-4-carboxylate)
2,6-dioxo-1,2,3,6-tetrahydropyrimidine-4-carboxylic acid
;
_space_group_IT_number 4
_symmetry_cell_setting monoclinic
_symmetry_space_group_name_Hall 'P 2yb'
_symmetry_space_group_name_H-M 'P 1 21 1'
_atom_sites_solution_hydrogens geom
_atom_sites_solution_primary direct
_atom_sites_solution_secondary difmap
_audit_creation_method SHELXL97
_cell_angle_alpha 90.00
_cell_angle_beta 94.94(3)
_cell_angle_gamma 90.00
_cell_formula_units_Z 2
_cell_length_a 7.0176(14)
_cell_length_b 18.026(4)
_cell_length_c 12.906(3)
_cell_measurement_reflns_used 7480
_cell_measurement_temperature 173(2)
_cell_measurement_theta_max 25.885
_cell_measurement_theta_min 3.365
_cell_volume 1626.5(6)
_computing_cell_refinement 'X-AREA (Stoe & Cie, 2001)'
_computing_data_collection 'X-AREA (Stoe & Cie, 2001)'
_computing_data_reduction 'X-AREA (Stoe & Cie, 2001)'
_computing_molecular_graphics
;
Mercury (Macrae <i>et al.</i>, 2008) and XP (Sheldrick, 2008)
;
_computing_publication_material 'publCIF (Westrip, 2010)'
_computing_structure_refinement 'SHELXL97 (Sheldrick, 2008)'
_computing_structure_solution 'SHELXS97 (Sheldrick, 2008)'
_diffrn_ambient_temperature 173(2)
_diffrn_measured_fraction_theta_full 0.997
_diffrn_measured_fraction_theta_max 0.997
_diffrn_measurement_device_type 'Stoe IPDS II two-circle'
_diffrn_measurement_method \w
_diffrn_radiation_monochromator 'Genix 3D multilayer optics'
_diffrn_radiation_source 'Genix 3D I\mS microfocus X-ray source'
_diffrn_radiation_type MoK\a
_diffrn_radiation_wavelength 0.71073
_diffrn_reflns_av_R_equivalents 0.0910
_diffrn_reflns_av_sigmaI/netI 0.0631
_diffrn_reflns_limit_h_max 8
_diffrn_reflns_limit_h_min -8
_diffrn_reflns_limit_k_max 21
_diffrn_reflns_limit_k_min -21
_diffrn_reflns_limit_l_max 15
_diffrn_reflns_limit_l_min -15
_diffrn_reflns_number 15886
_diffrn_reflns_theta_full 25.00
_diffrn_reflns_theta_max 25.03
_diffrn_reflns_theta_min 3.36
_diffrn_standards_number 0
_exptl_absorpt_coefficient_mu 0.130
_exptl_absorpt_correction_type none
_exptl_crystal_colour colourless
_exptl_crystal_density_diffrn 1.551
_exptl_crystal_density_method 'not measured'
_exptl_crystal_description plate
_exptl_crystal_F_000 796
_exptl_crystal_size_max 0.18
_exptl_crystal_size_mid 0.16
_exptl_crystal_size_min 0.06
_refine_diff_density_max 0.303
_refine_diff_density_min -0.307
_refine_ls_extinction_coef 0.024(4)
_refine_ls_extinction_expression Fc^*^=kFc[1+0.001xFc^2^\l^3^/sin(2\q)]^-1/4^
_refine_ls_extinction_method 'SHELXL97 (Sheldrick, 2008)'
_refine_ls_goodness_of_fit_ref 1.024
_refine_ls_hydrogen_treatment constr
_refine_ls_matrix_type full
_refine_ls_number_parameters 479
_refine_ls_number_reflns 2968
_refine_ls_number_restraints 1
_refine_ls_restrained_S_all 1.023
_refine_ls_R_factor_all 0.0809
_refine_ls_R_factor_gt 0.0649
_refine_ls_shift/su_max 0.000
_refine_ls_shift/su_mean 0.000
_refine_ls_structure_factor_coef Fsqd
_refine_ls_weighting_details 'calc w = 1/[\s^2^(Fo^2^)+(0.0963P)^2^+0.0000P] where P=(Fo^2^+2Fc^2^)/3'
_refine_ls_weighting_scheme calc
_refine_ls_wR_factor_gt 0.1549
_refine_ls_wR_factor_ref 0.1687
_reflns_number_gt 2207
_reflns_number_total 2968
_reflns_threshold_expression I>2\s(I)
_cod_data_source_file sk3419.cif
_cod_data_source_block IIc
_cod_original_sg_symbol_H-M 'P 21'
_cod_database_code 2018390
_cod_database_fobs_code 2018390

loop_
_symmetry_equiv_pos_as_xyz
'x, y, z'
'-x, y+1/2, -z'

loop_
_atom_site_type_symbol
_atom_site_label
_atom_site_fract_x
_atom_site_fract_y
_atom_site_fract_z
_atom_site_U_iso_or_equiv
_atom_site_adp_type
_atom_site_calc_flag
_atom_site_refinement_flags
_atom_site_occupancy
_atom_site_symmetry_multiplicity
N N1A 0.5478(9) 0.1209(3) 0.8501(5) 0.0726(14) Uani d . 1 1
H H1A 0.5689 0.0877 0.8998 0.087 Uiso calc R 1 1
C C2A 0.4817(11) 0.1885(4) 0.8787(5) 0.0698(15) Uani d . 1 1
O O21A 0.4495(9) 0.1988(3) 0.9713(4) 0.0786(13) Uani d . 1 1
C C3A 0.4514(11) 0.2422(4) 0.7965(5) 0.0706(15) Uani d . 1 1
H H3A 0.4078 0.2907 0.8106 0.085 Uiso calc R 1 1
C C4A 0.4857(11) 0.2226(4) 0.6998(6) 0.0707(15) Uani d . 1 1
C C41A 0.4582(11) 0.2755(4) 0.6077(6) 0.0728(16) Uani d . 1 1
O O42A 0.4646(10) 0.2489(3) 0.5195(4) 0.0869(15) Uani d . 1 1
O O43A 0.4359(9) 0.3425(3) 0.6311(4) 0.0804(13) Uani d . 1 1
N N5A 0.5457(9) 0.1528(3) 0.6766(5) 0.0709(13) Uani d . 1 1
H H5A 0.5598 0.1417 0.6113 0.085 Uiso calc R 1 1
C C6A 0.5849(12) 0.0994(4) 0.7515(6) 0.0744(17) Uani d . 1 1
O O61A 0.6483(9) 0.0386(3) 0.7327(4) 0.0813(13) Uani d . 1 1
N N1B 0.9926(10) 0.6659(3) -0.0180(5) 0.0709(13) Uani d . 1 1
H H1B 1.0160 0.6991 -0.0652 0.085 Uiso calc R 1 1
C C2B 0.9659(11) 0.5947(4) -0.0513(6) 0.0721(16) Uani d . 1 1
O O21B 0.9672(8) 0.5786(3) -0.1452(4) 0.0777(12) Uani d . 1 1
C C3B 0.9387(11) 0.5408(4) 0.0285(5) 0.0710(16) Uani d . 1 1
H H3B 0.9240 0.4898 0.0114 0.085 Uiso calc R 1 1
C C4B 0.9344(11) 0.5636(3) 0.1280(5) 0.0683(15) Uani d . 1 1
C C41B 0.8977(11) 0.5112(4) 0.2152(6) 0.0711(16) Uani d . 1 1
O O42B 0.8692(9) 0.5348(3) 0.3000(4) 0.0810(13) Uani d . 1 1
O O43B 0.8973(8) 0.4426(3) 0.1851(4) 0.0745(12) Uani d . 1 1
H H43B 0.8915 0.3914 0.2457 0.112 Uiso d R 1 1
N N5B 0.9566(9) 0.6366(3) 0.1554(5) 0.0711(14) Uani d . 1 1
H H5B 0.9518 0.6495 0.2209 0.085 Uiso calc R 1 1
C C6B 0.9865(12) 0.6908(4) 0.0821(6) 0.0750(17) Uani d . 1 1
O O61B 1.0074(10) 0.7572(3) 0.1050(4) 0.0865(15) Uani d . 1 1
N N1C 0.4892(9) 0.6574(3) 0.6523(5) 0.0708(13) Uani d . 1 1
H H1C 0.5159 0.6901 0.6050 0.085 Uiso calc R 1 1
C C2C 0.4150(10) 0.5909(4) 0.6170(6) 0.0704(15) Uani d . 1 1
O O21C 0.3860(8) 0.5797(3) 0.5216(4) 0.0784(13) Uani d . 1 1
C C3C 0.3769(11) 0.5376(4) 0.6964(5) 0.0714(16) Uani d . 1 1
H H3C 0.3298 0.4897 0.6776 0.086 Uiso calc R 1 1
C C4C 0.4087(10) 0.5566(4) 0.7966(6) 0.0686(15) Uani d . 1 1
C C41C 0.3723(10) 0.5057(4) 0.8854(6) 0.0695(15) Uani d . 1 1
O O42C 0.4194(9) 0.5276(3) 0.9757(4) 0.0809(14) Uani d . 1 1
O O43C 0.2976(8) 0.4428(3) 0.8593(4) 0.0749(12) Uani d . 1 1
N N5C 0.4787(9) 0.6252(3) 0.8262(5) 0.0692(13) Uani d . 1 1
H H5C 0.4940 0.6360 0.8929 0.083 Uiso calc R 1 1
C C6C 0.5261(12) 0.6778(4) 0.7553(6) 0.0725(16) Uani d . 1 1
O O61C 0.5984(9) 0.7377(3) 0.7812(4) 0.0838(14) Uani d . 1 1
N N1D 1.0712(9) 0.1202(3) 0.5173(5) 0.0725(14) Uani d . 1 1
H H1D 1.1101 0.0880 0.5659 0.087 Uiso calc R 1 1
C C2D 1.0083(11) 0.1883(4) 0.5484(6) 0.0760(17) Uani d . 1 1
O O21D 1.0007(10) 0.2003(3) 0.6430(4) 0.0858(15) Uani d . 1 1
C C3D 0.9573(12) 0.2411(4) 0.4673(6) 0.0748(17) Uani d . 1 1
H H3D 0.9185 0.2898 0.4840 0.090 Uiso calc R 1 1
C C4D 0.9649(10) 0.2209(4) 0.3675(6) 0.0678(15) Uani d . 1 1
C C41D 0.9167(11) 0.2723(4) 0.2781(5) 0.0694(15) Uani d . 1 1
O O42D 0.9107(8) 0.2489(3) 0.1882(4) 0.0787(13) Uani d . 1 1
O O43D 0.8839(8) 0.3396(3) 0.3062(4) 0.0768(13) Uani d . 1 1
N N5D 1.0226(9) 0.1513(3) 0.3408(5) 0.0701(13) Uani d . 1 1
H H5D 1.0249 0.1397 0.2747 0.084 Uiso calc R 1 1
C C6D 1.0772(11) 0.0991(4) 0.4157(6) 0.0720(16) Uani d . 1 1
O O61D 1.1343(9) 0.0365(3) 0.3941(4) 0.0819(14) Uani d . 1 1
C C1X 1.2307(11) -0.0877(4) 0.1829(6) 0.0783(18) Uani d . 1 1
H H1X1 1.2492 -0.0466 0.1351 0.117 Uiso calc R 1 1
H H1X2 1.2043 -0.1334 0.1430 0.117 Uiso calc R 1 1
H H1X3 1.3467 -0.0943 0.2300 0.117 Uiso calc R 1 1
N N2X 1.0695(9) -0.0711(3) 0.2435(5) 0.0734(14) Uani d . 1 1
H H2X1 0.9616 -0.0637 0.1989 0.088 Uiso calc R 1 1
H H2X2 1.0941 -0.0279 0.2802 0.088 Uiso calc R 1 1
C C3X 1.0335(14) -0.1311(4) 0.3163(7) 0.086(2) Uani d . 1 1
H H3X1 0.9241 -0.1179 0.3549 0.129 Uiso calc R 1 1
H H3X2 1.1469 -0.1382 0.3651 0.129 Uiso calc R 1 1
H H3X3 1.0054 -0.1770 0.2774 0.129 Uiso calc R 1 1
C C1Y 0.5844(15) 0.4151(6) 0.4069(9) 0.101(3) Uani d . 1 1
H H1Y1 0.6984 0.4326 0.4491 0.152 Uiso calc R 1 1
H H1Y2 0.5739 0.4409 0.3399 0.152 Uiso calc R 1 1
H H1Y3 0.5949 0.3616 0.3953 0.152 Uiso calc R 1 1
N N2Y 0.4141(9) 0.4303(3) 0.4615(5) 0.0730(13) Uani d . 1 1
H H2Y1 0.4264 0.4067 0.5249 0.088 Uiso calc R 1 1
H H2Y2 0.4074 0.4805 0.4738 0.088 Uiso calc R 1 1
C C3Y 0.2354(14) 0.4064(6) 0.4043(8) 0.098(3) Uani d . 1 1
H H3Y1 0.1275 0.4187 0.4446 0.147 Uiso calc R 1 1
H H3Y2 0.2390 0.3527 0.3932 0.147 Uiso calc R 1 1
H H3Y3 0.2201 0.4318 0.3370 0.147 Uiso calc R 1 1
C C1Z 0.5618(12) 0.3634(6) 1.0729(8) 0.091(2) Uani d . 1 1
H H1Z1 0.6548 0.3459 1.0259 0.136 Uiso calc R 1 1
H H1Z2 0.5839 0.3380 1.1400 0.136 Uiso calc R 1 1
H H1Z3 0.5767 0.4170 1.0832 0.136 Uiso calc R 1 1
N N2Z 0.3659(9) 0.3472(3) 1.0269(5) 0.0734(14) Uani d . 1 1
H H2Z1 0.3474 0.3705 0.9634 0.088 Uiso calc R 1 1
H H2Z2 0.3547 0.2969 1.0155 0.088 Uiso calc R 1 1
C C3Z 0.2167(12) 0.3706(4) 1.0912(7) 0.0815(19) Uani d . 1 1
H H3Z1 0.0912 0.3585 1.0560 0.122 Uiso calc R 1 1
H H3Z2 0.2256 0.4243 1.1026 0.122 Uiso calc R 1 1
H H3Z3 0.2326 0.3449 1.1583 0.122 Uiso calc R 1 1

loop_
_atom_site_aniso_label
_atom_site_aniso_U_11
_atom_site_aniso_U_22
_atom_site_aniso_U_33
_atom_site_aniso_U_12
_atom_site_aniso_U_13
_atom_site_aniso_U_23
N1A 0.087(4) 0.069(3) 0.063(3) 0.012(3) 0.008(3) -0.001(2)
C2A 0.078(4) 0.065(3) 0.066(4) 0.003(3) 0.004(3) 0.003(3)
O21A 0.095(4) 0.076(3) 0.065(3) 0.006(2) 0.009(2) -0.003(2)
C3A 0.081(4) 0.067(3) 0.063(3) 0.006(3) 0.000(3) 0.005(3)
C4A 0.075(4) 0.063(3) 0.073(4) 0.002(3) 0.002(3) 0.001(3)
C41A 0.078(4) 0.071(3) 0.070(4) 0.005(3) 0.005(3) 0.007(3)
O42A 0.117(5) 0.078(3) 0.065(3) 0.009(3) 0.010(3) -0.002(2)
O43A 0.095(4) 0.074(3) 0.072(3) 0.000(2) 0.004(3) 0.002(2)
N5A 0.078(4) 0.067(3) 0.067(3) 0.010(3) 0.003(3) 0.001(2)
C6A 0.082(5) 0.074(4) 0.067(4) 0.007(3) 0.005(3) 0.001(3)
O61A 0.097(4) 0.074(3) 0.073(3) 0.011(3) 0.003(3) -0.001(2)
N1B 0.082(4) 0.065(3) 0.066(3) -0.002(2) 0.006(3) -0.006(2)
C2B 0.079(4) 0.069(3) 0.068(4) 0.000(3) 0.006(3) 0.003(3)
O21B 0.089(3) 0.076(3) 0.068(3) 0.003(2) 0.009(2) 0.000(2)
C3B 0.081(4) 0.067(3) 0.066(4) -0.004(3) 0.008(3) 0.002(3)
C4B 0.079(4) 0.063(3) 0.063(3) -0.003(3) 0.004(3) 0.005(2)
C41B 0.075(4) 0.065(3) 0.073(4) -0.004(3) 0.005(3) 0.000(3)
O42B 0.096(4) 0.078(3) 0.071(3) -0.009(3) 0.014(3) 0.000(2)
O43B 0.093(3) 0.063(2) 0.066(3) -0.001(2) 0.006(2) -0.001(2)
N5B 0.082(4) 0.057(3) 0.074(3) -0.003(2) 0.008(3) 0.001(2)
C6B 0.085(5) 0.074(4) 0.067(4) 0.000(3) 0.009(3) 0.006(3)
O61B 0.121(5) 0.064(2) 0.075(3) -0.009(3) 0.011(3) -0.002(2)
N1C 0.071(3) 0.074(3) 0.067(3) -0.006(2) 0.002(2) 0.000(2)
C2C 0.066(4) 0.071(3) 0.073(4) -0.006(3) 0.001(3) 0.002(3)
O21C 0.093(4) 0.080(3) 0.062(3) -0.004(2) 0.001(2) -0.002(2)
C3C 0.079(4) 0.065(3) 0.068(4) -0.005(3) -0.002(3) -0.002(3)
C4C 0.067(4) 0.066(3) 0.072(4) -0.005(3) 0.002(3) 0.001(3)
C41C 0.066(4) 0.071(3) 0.070(4) -0.001(3) -0.002(3) 0.005(3)
O42C 0.098(4) 0.077(3) 0.066(3) -0.004(3) -0.003(2) -0.004(2)
O43C 0.077(3) 0.070(2) 0.077(3) -0.007(2) 0.001(2) -0.002(2)
N5C 0.073(3) 0.072(3) 0.062(3) -0.006(3) 0.002(2) -0.003(2)
C6C 0.082(5) 0.068(3) 0.068(4) -0.005(3) 0.006(3) -0.004(3)
O61C 0.100(4) 0.071(3) 0.080(3) -0.015(2) 0.005(3) -0.004(2)
N1D 0.079(4) 0.071(3) 0.068(3) 0.006(3) 0.005(3) -0.001(2)
C2D 0.079(5) 0.076(4) 0.071(4) 0.005(3) -0.003(3) 0.000(3)
O21D 0.118(5) 0.073(3) 0.067(3) 0.006(3) 0.006(3) -0.001(2)
C3D 0.089(5) 0.069(4) 0.066(4) 0.006(3) 0.006(3) 0.003(3)
C4D 0.066(4) 0.065(3) 0.072(4) 0.000(3) 0.006(3) 0.003(3)
C41D 0.079(4) 0.068(3) 0.060(3) 0.005(3) 0.003(3) 0.003(3)
O42D 0.091(4) 0.072(3) 0.071(3) 0.011(2) -0.001(2) -0.001(2)
O43D 0.095(4) 0.062(2) 0.073(3) 0.001(2) 0.009(3) 0.002(2)
N5D 0.073(4) 0.069(3) 0.067(3) 0.006(2) 0.002(3) 0.006(2)
C6D 0.076(4) 0.073(4) 0.064(3) 0.001(3) -0.008(3) 0.005(3)
O61D 0.102(4) 0.067(2) 0.075(3) 0.015(3) 0.001(3) -0.002(2)
C1X 0.076(5) 0.082(4) 0.078(4) 0.005(3) 0.009(3) 0.005(3)
N2X 0.075(4) 0.075(3) 0.070(3) -0.001(3) 0.007(3) 0.005(3)
C3X 0.096(6) 0.075(4) 0.087(5) -0.008(4) 0.007(4) 0.008(3)
C1Y 0.091(6) 0.103(6) 0.113(7) 0.015(5) 0.023(5) 0.022(5)
N2Y 0.079(4) 0.070(3) 0.069(3) -0.003(3) 0.001(3) -0.001(2)
C3Y 0.090(6) 0.100(6) 0.101(6) -0.012(4) -0.010(5) 0.020(5)
C1Z 0.073(5) 0.096(5) 0.101(6) -0.007(4) -0.010(4) 0.019(4)
N2Z 0.072(4) 0.075(3) 0.073(3) 0.002(3) 0.006(3) 0.003(3)
C3Z 0.081(5) 0.083(4) 0.081(4) 0.012(3) 0.012(4) 0.007(3)

loop_
_atom_type_symbol
_atom_type_description
_atom_type_scat_dispersion_real
_atom_type_scat_dispersion_imag
_atom_type_scat_source
C C 0.0033 0.0016 'International Tables Vol C Tables 4.2.6.8 and 6.1.1.4'
H H 0.0000 0.0000 'International Tables Vol C Tables 4.2.6.8 and 6.1.1.4'
N N 0.0061 0.0033 'International Tables Vol C Tables 4.2.6.8 and 6.1.1.4'
O O 0.0106 0.0060 'International Tables Vol C Tables 4.2.6.8 and 6.1.1.4'

loop_
_geom_angle_atom_site_label_1
_geom_angle_atom_site_label_2
_geom_angle_atom_site_label_3
_geom_angle
C2A N1A C6A 126.6(6)
C2A N1A H1A 116.7
C6A N1A H1A 116.7
O21A C2A N1A 119.0(6)
O21A C2A C3A 125.3(6)
N1A C2A C3A 115.6(6)
C4A C3A C2A 119.0(6)
C4A C3A H3A 120.5
C2A C3A H3A 120.5
C3A C4A N5A 122.0(7)
C3A C4A C41A 122.8(6)
N5A C4A C41A 115.2(6)
O42A C41A O43A 127.4(7)
O42A C41A C4A 117.5(6)
O43A C41A C4A 115.1(7)
C4A N5A C6A 122.5(6)
C4A N5A H5A 118.8
C6A N5A H5A 118.8
O61A C6A N5A 123.1(7)
O61A C6A N1A 122.6(7)
N5A C6A N1A 114.3(6)
C2B N1B C6B 126.3(6)
C2B N1B H1B 116.9
C6B N1B H1B 116.9
O21B C2B N1B 121.0(6)
O21B C2B C3B 123.3(6)
N1B C2B C3B 115.6(6)
C4B C3B C2B 119.3(6)
C4B C3B H3B 120.3
C2B C3B H3B 120.3
C3B C4B N5B 121.8(6)
C3B C4B C41B 122.5(6)
N5B C4B C41B 115.7(6)
O42B C41B O43B 127.7(7)
O42B C41B C4B 120.5(6)
O43B C41B C4B 111.8(6)
C41B O43B H43B 122.2
C4B N5B C6B 121.5(6)
C4B N5B H5B 119.3
C6B N5B H5B 119.3
O61B C6B N1B 121.9(7)
O61B C6B N5B 122.7(7)
N1B C6B N5B 115.5(6)
C2C N1C C6C 126.0(6)
C2C N1C H1C 117.0
C6C N1C H1C 117.0
O21C C2C N1C 119.7(6)
O21C C2C C3C 124.6(6)
N1C C2C C3C 115.7(6)
C4C C3C C2C 119.3(6)
C4C C3C H3C 120.3
C2C C3C H3C 120.3
C3C C4C N5C 121.6(6)
C3C C4C C41C 123.7(6)
N5C C4C C41C 114.7(6)
O42C C41C O43C 126.5(7)
O42C C41C C4C 117.9(6)
O43C C41C C4C 115.5(6)
C4C N5C C6C 122.5(6)
C4C N5C H5C 118.8
C6C N5C H5C 118.8
O61C C6C N5C 122.8(7)
O61C C6C N1C 122.4(7)
N5C C6C N1C 114.7(6)
C6D N1D C2D 124.3(7)
C6D N1D H1D 117.8
C2D N1D H1D 117.8
O21D C2D N1D 118.9(7)
O21D C2D C3D 124.8(7)
N1D C2D C3D 116.3(7)
C4D C3D C2D 119.4(7)
C4D C3D H3D 120.3
C2D C3D H3D 120.3
C3D C4D N5D 121.8(7)
C3D C4D C41D 123.1(6)
N5D C4D C41D 115.1(6)
O42D C41D O43D 126.3(6)
O42D C41D C4D 120.2(6)
O43D C41D C4D 113.5(6)
C41D O43D H43B 121.2
C4D N5D C6D 121.2(6)
C4D N5D H5D 119.4
C6D N5D H5D 119.4
O61D C6D N1D 120.4(7)
O61D C6D N5D 122.7(7)
N1D C6D N5D 116.9(6)
N2X C1X H1X1 109.5
N2X C1X H1X2 109.5
H1X1 C1X H1X2 109.5
N2X C1X H1X3 109.5
H1X1 C1X H1X3 109.5
H1X2 C1X H1X3 109.5
C1X N2X C3X 112.1(6)
C1X N2X H2X1 109.2
C3X N2X H2X1 109.2
C1X N2X H2X2 109.2
C3X N2X H2X2 109.2
H2X1 N2X H2X2 107.9
N2X C3X H3X1 109.5
N2X C3X H3X2 109.5
H3X1 C3X H3X2 109.5
N2X C3X H3X3 109.5
H3X1 C3X H3X3 109.5
H3X2 C3X H3X3 109.5
N2Y C1Y H1Y1 109.5
N2Y C1Y H1Y2 109.5
H1Y1 C1Y H1Y2 109.5
N2Y C1Y H1Y3 109.5
H1Y1 C1Y H1Y3 109.5
H1Y2 C1Y H1Y3 109.5
C3Y N2Y C1Y 113.7(8)
C3Y N2Y H2Y1 108.8
C1Y N2Y H2Y1 108.8
C3Y N2Y H2Y2 108.8
C1Y N2Y H2Y2 108.8
H2Y1 N2Y H2Y2 107.7
N2Y C3Y H3Y1 109.5
N2Y C3Y H3Y2 109.5
H3Y1 C3Y H3Y2 109.5
N2Y C3Y H3Y3 109.5
H3Y1 C3Y H3Y3 109.5
H3Y2 C3Y H3Y3 109.5
N2Z C1Z H1Z1 109.5
N2Z C1Z H1Z2 109.5
H1Z1 C1Z H1Z2 109.5
N2Z C1Z H1Z3 109.5
H1Z1 C1Z H1Z3 109.5
H1Z2 C1Z H1Z3 109.5
C3Z N2Z C1Z 113.8(7)
C3Z N2Z H2Z1 108.8
C1Z N2Z H2Z1 108.8
C3Z N2Z H2Z2 108.8
C1Z N2Z H2Z2 108.8
H2Z1 N2Z H2Z2 107.7
N2Z C3Z H3Z1 109.5
N2Z C3Z H3Z2 109.5
H3Z1 C3Z H3Z2 109.5
N2Z C3Z H3Z3 109.5
H3Z1 C3Z H3Z3 109.5
H3Z2 C3Z H3Z3 109.5

loop_
_geom_bond_atom_site_label_1
_geom_bond_atom_site_label_2
_geom_bond_distance
N1A C2A 1.367(9)
N1A C6A 1.376(9)
N1A H1A 0.8800
C2A O21A 1.249(8)
C2A C3A 1.438(9)
C3A C4A 1.339(10)
C3A H3A 0.9500
C4A N5A 1.368(9)
C4A C41A 1.523(10)
C41A O42A 1.240(9)
C41A O43A 1.258(9)
N5A C6A 1.374(9)
N5A H5A 0.8800
C6A O61A 1.215(9)
N1B C2B 1.361(9)
N1B C6B 1.371(9)
N1B H1B 0.8800
C2B O21B 1.247(9)
C2B C3B 1.441(9)
C3B C4B 1.351(10)
C3B H3B 0.9500
C4B N5B 1.367(8)
C4B C41B 1.507(9)
C41B O42B 1.207(9)
C41B O43B 1.297(8)
O43B H43B 1.2118
N5B C6B 1.389(9)
N5B H5B 0.8800
C6B O61B 1.239(9)
N1C C2C 1.369(9)
N1C C6C 1.382(9)
N1C H1C 0.8800
C2C O21C 1.247(9)
C2C C3C 1.446(9)
C3C C4C 1.338(10)
C3C H3C 0.9500
C4C N5C 1.373(8)
C4C C41C 1.506(9)
C41C O42C 1.248(9)
C41C O43C 1.282(9)
N5C C6C 1.378(9)
N5C H5C 0.8800
C6C O61C 1.226(9)
N1D C6D 1.368(10)
N1D C2D 1.377(9)
N1D H1D 0.8800
C2D O21D 1.245(9)
C2D C3D 1.437(10)
C3D C4D 1.343(10)
C3D H3D 0.9500
C4D N5D 1.371(9)
C4D C41D 1.496(9)
C41D O42D 1.232(9)
C41D O43D 1.294(8)
O43D H43B 1.2216
N5D C6D 1.379(9)
N5D H5D 0.8800
C6D O61D 1.238(9)
C1X N2X 1.461(9)
C1X H1X1 0.9800
C1X H1X2 0.9800
C1X H1X3 0.9800
N2X C3X 1.468(9)
N2X H2X1 0.9200
N2X H2X2 0.9200
C3X H3X1 0.9800
C3X H3X2 0.9800
C3X H3X3 0.9800
C1Y N2Y 1.465(11)
C1Y H1Y1 0.9800
C1Y H1Y2 0.9800
C1Y H1Y3 0.9800
N2Y C3Y 1.464(12)
N2Y H2Y1 0.9200
N2Y H2Y2 0.9200
C3Y H3Y1 0.9800
C3Y H3Y2 0.9800
C3Y H3Y3 0.9800
C1Z N2Z 1.479(11)
C1Z H1Z1 0.9800
C1Z H1Z2 0.9800
C1Z H1Z3 0.9800
N2Z C3Z 1.454(9)
N2Z H2Z1 0.9200
N2Z H2Z2 0.9200
C3Z H3Z1 0.9800
C3Z H3Z2 0.9800
C3Z H3Z3 0.9800

loop_
_geom_hbond_atom_site_label_D
_geom_hbond_atom_site_label_H
_geom_hbond_atom_site_label_A
_geom_hbond_site_symmetry_A
_geom_hbond_distance_DH
_geom_hbond_distance_HA
_geom_hbond_distance_DA
_geom_hbond_angle_DHA
N1A H1A O42C 2_647 0.88 1.93 2.801(8) 168
N5A H5A O21C 2_646 0.88 2.11 2.953(8) 161
N1B H1B O42D 2_755 0.88 1.93 2.790(8) 165
N5B H5B O21D 2_756 0.88 1.98 2.837(8) 163
O43B H43B O43D . 1.21 1.22 2.433(6) 179
N1C H1C O42A 2_656 0.88 1.94 2.805(8) 167
N5C H5C O21A 2_657 0.88 2.10 2.936(8) 159
N1D H1D O42B 2_746 0.88 1.97 2.817(8) 160
N5D H5D O21B 2_745 0.88 2.01 2.852(8) 160
N2X H2X1 O43C 2_646 0.92 1.91 2.805(9) 164
N2X H2X2 O61D . 0.92 1.88 2.755(8) 159
N2Y H2Y1 O43A . 0.92 1.79 2.695(8) 167
N2Y H2Y2 O21C . 0.92 1.90 2.813(8) 171
N2Z H2Z1 O43C . 0.92 1.88 2.776(8) 163
N2Z H2Z2 O21A . 0.92 1.99 2.843(8) 154

loop_
_geom_torsion_atom_site_label_1
_geom_torsion_atom_site_label_2
_geom_torsion_atom_site_label_3
_geom_torsion_atom_site_label_4
_geom_torsion
C6A N1A C2A O21A 177.8(7)
C6A N1A C2A C3A -1.0(12)
O21A C2A C3A C4A -177.6(8)
N1A C2A C3A C4A 1.1(11)
C2A C3A C4A N5A 1.0(12)
C2A C3A C4A C41A -179.9(7)
C3A C4A C41A O42A -168.9(8)
N5A C4A C41A O42A 10.2(11)
C3A C4A C41A O43A 12.7(12)
N5A C4A C41A O43A -168.1(7)
C3A C4A N5A C6A -3.6(12)
C41A C4A N5A C6A 177.2(7)
C4A N5A C6A O61A -175.8(8)
C4A N5A C6A N1A 3.6(11)
C2A N1A C6A O61A 178.1(8)
C2A N1A C6A N5A -1.3(12)
C6B N1B C2B O21B 177.2(8)
C6B N1B C2B C3B -3.4(12)
O21B C2B C3B C4B -178.3(8)
N1B C2B C3B C4B 2.3(11)
C2B C3B C4B N5B -0.5(12)
C2B C3B C4B C41B 177.2(7)
C3B C4B C41B O42B -169.9(8)
N5B C4B C41B O42B 7.9(11)
C3B C4B C41B O43B 8.6(11)
N5B C4B C41B O43B -173.6(7)
C3B C4B N5B C6B -0.6(12)
C41B C4B N5B C6B -178.4(7)
C2B N1B C6B O61B -178.0(8)
C2B N1B C6B N5B 2.4(12)
C4B N5B C6B O61B -179.8(8)
C4B N5B C6B N1B -0.2(11)
C6C N1C C2C O21C 179.0(7)
C6C N1C C2C C3C -1.4(11)
O21C C2C C3C C4C -178.2(8)
N1C C2C C3C C4C 2.3(10)
C2C C3C C4C N5C -0.7(11)
C2C C3C C4C C41C 179.4(7)
C3C C4C C41C O42C 175.3(7)
N5C C4C C41C O42C -4.6(10)
C3C C4C C41C O43C -3.6(11)
N5C C4C C41C O43C 176.5(6)
C3C C4C N5C C6C -2.1(11)
C41C C4C N5C C6C 177.8(7)
C4C N5C C6C O61C -175.9(7)
C4C N5C C6C N1C 2.9(10)
C2C N1C C6C O61C 177.7(8)
C2C N1C C6C N5C -1.1(11)
C6D N1D C2D O21D 176.7(7)
C6D N1D C2D C3D -3.8(11)
O21D C2D C3D C4D -177.6(8)
N1D C2D C3D C4D 2.9(11)
C2D C3D C4D N5D -0.9(12)
C2D C3D C4D C41D -179.3(7)
C3D C4D C41D O42D -173.9(8)
N5D C4D C41D O42D 7.6(11)
C3D C4D C41D O43D 5.9(11)
N5D C4D C41D O43D -172.6(7)
C3D C4D N5D C6D -0.6(11)
C41D C4D N5D C6D 177.9(7)
C2D N1D C6D O61D -179.4(7)
C2D N1D C6D N5D 2.5(11)
C4D N5D C6D O61D -178.2(7)
C4D N5D C6D N1D -0.1(11)
